data_7161035
loop_
_publ_author_name
'Mishra, Soumya'
'Giri, Monalisa'
'Mishra, Vipin Kumar'
'Guchhait, Tapas'

_publ_section_title
;
 New core-expanded calix[4]pyrroles and N-donor-extended dipyrromethanes:
 syntheses, anion binding and conformational studies.
;
_journal_issue 3
_journal_name_full 'Organic &amp; biomolecular chemistry'
_journal_page_first 708
_journal_page_last 719
_journal_paper_doi 10.1039/d5ob01716e
_journal_volume 24
_journal_year 2026
_chemical_formula_moiety 'C38 H40 N8 O4, H2 O'
_chemical_formula_sum 'C38 H42 N8 O5'
_chemical_formula_weight 690.79
_chemical_name_systematic 'Azacalix dipyrromethane'
_space_group_crystal_system orthorhombic
_space_group_IT_number 54
_space_group_name_Hall '-P 2a 2ac'
_space_group_name_H-M_alt 'P c c a'
_atom_sites_solution_hydrogens mixed
_atom_sites_solution_primary iterative
_audit_creation_date 2025-12-01
_audit_creation_method
;
Olex2 1.5
(compiled 2025.07.13 svn.rb7424aed for OlexSys, GUI svn.r7314)
;
_audit_update_record
;
2025-12-07 deposited with the CCDC.	2025-12-17 downloaded from the CCDC.
;
_cell_angle_alpha 90
_cell_angle_beta 90
_cell_angle_gamma 90
_cell_formula_units_Z 8
_cell_length_a 30.3406(9)
_cell_length_b 10.6824(3)
_cell_length_c 21.5560(6)
_cell_measurement_reflns_used 4270
_cell_measurement_temperature 100
_cell_measurement_theta_max 24.197
_cell_measurement_theta_min 1.889
_cell_volume 6986.5(3)
_computing_cell_refinement 'SAINT V8.40B (Bruker AXS LLC, 2019)'
_computing_data_collection 'Bruker Instrument Service vV6.2.16'
_computing_data_reduction 'SHELXL 2018/3 (Sheldrick, 2018)'
_computing_molecular_graphics 'Olex2 1.5 (Dolomanov et al., 2009)'
_computing_publication_material 'Olex2 1.5 (Dolomanov et al., 2009)'
_computing_structure_refinement 'SHELXL 2018/3 (Sheldrick, 2018)'
_computing_structure_solution 'olex2.solve 1.5 (Bourhis et al., 2015)'
_diffrn_ambient_temperature 100.00
_diffrn_detector_area_resol_mean 5.6
_diffrn_detector_type 'Bruker SMART CCD 6000 area detector'
_diffrn_measured_fraction_theta_full 0.978
_diffrn_measured_fraction_theta_max 0.978
_diffrn_measurement_device 'three-circle diffractometer'
_diffrn_measurement_device_type 'Bruker SMART CCD 6000 area detector'
_diffrn_measurement_method '\w scans'
_diffrn_radiation_type MoK\a
_diffrn_radiation_wavelength 0.71073
_diffrn_reflns_av_R_equivalents 0.0460
_diffrn_reflns_av_unetI/netI 0.0361
_diffrn_reflns_Laue_measured_fraction_full 0.978
_diffrn_reflns_Laue_measured_fraction_max 0.978
_diffrn_reflns_limit_h_max 31
_diffrn_reflns_limit_h_min -34
_diffrn_reflns_limit_k_max 11
_diffrn_reflns_limit_k_min -12
_diffrn_reflns_limit_l_max 24
_diffrn_reflns_limit_l_min -23
_diffrn_reflns_number 22800
_diffrn_reflns_point_group_measured_fraction_full 0.978
_diffrn_reflns_point_group_measured_fraction_max 0.978
_diffrn_reflns_theta_full 24.197
_diffrn_reflns_theta_max 24.197
_diffrn_reflns_theta_min 1.889
_exptl_absorpt_coefficient_mu 0.090
_exptl_absorpt_correction_T_max 0.972
_exptl_absorpt_correction_T_min 0.969
_exptl_absorpt_correction_type none
_exptl_absorpt_process_details
;
Krause, L., Herbst-Irmer, R., Sheldrick, G. M., Stalke, D. (2015).
"Comparison of silver and molybdenum microfocus X-ray sources for
single-crystal structure determination"
J. Appl. Cryst. 48, 3-10.
doi:10.1107/S1600576714022985
;
_exptl_crystal_colour 'light yellow'
_exptl_crystal_density_diffrn 1.313
_exptl_crystal_description block
_exptl_crystal_F_000 2928
_exptl_crystal_preparation 'Mannich reaction'
_exptl_crystal_recrystallization_method 'Diffusion of n-Hexane into DCM solution of compound'
_exptl_crystal_size_max 0.12
_exptl_crystal_size_mid 0.09
_exptl_crystal_size_min 0.09
_refine_diff_density_max 0.266
_refine_diff_density_min -0.201
_refine_diff_density_rms 0.037
_refine_ls_extinction_method none
_refine_ls_goodness_of_fit_ref 1.033
_refine_ls_hydrogen_treatment mixed
_refine_ls_matrix_type full
_refine_ls_number_parameters 489
_refine_ls_number_reflns 5503
_refine_ls_number_restraints 0
_refine_ls_restrained_S_all 1.033
_refine_ls_R_factor_all 0.0584
_refine_ls_R_factor_gt 0.0426
_refine_ls_shift/su_max 0.000
_refine_ls_shift/su_mean 0.000
_refine_ls_structure_factor_coef Fsqd
_refine_ls_weighting_details 'w=1/[\s^2^(Fo^2^)+(0.0577P)^2^+1.8870P] where P=(Fo^2^+2Fc^2^)/3'
_refine_ls_weighting_scheme calc
_refine_ls_wR_factor_gt 0.1031
_refine_ls_wR_factor_ref 0.1115
_reflns_Friedel_coverage 0.000
_reflns_number_gt 4270
_reflns_number_total 5503
_reflns_threshold_expression 'I > 2\s(I)'
_cod_data_source_file d5ob01716e2.cif
_cod_data_source_block sm8out
_cod_database_code 7161035
_shelx_shelxl_version_number 2018/3
_shelx_space_group_comment
;
The symmetry employed for this shelxl refinement is uniquely defined
by the following loop, which should always be used as a source of
symmetry information in preference to the above space-group names.
They are only intended as comments.
;
_shelx_estimated_absorpt_t_max 0.992
_shelx_estimated_absorpt_t_min 0.989
_olex2_refinement_description
;
1. Fixed Uiso
 At 1.2 times of:
  All C(H) groups, All C(H,H) groups
 At 1.5 times of:
  All C(H,H,H) groups
2.a Secondary CH2 refined with riding coordinates:
 C5(H5A,H5B), C7(H7A,H7B), C24(H24A,H24B), C26(H26A,H26B)
2.b Aromatic/amide H refined with riding coordinates:
 C2(H2), C3(H3), C9(H9), C10(H10), C15(H15), C16(H16), C18(H18), C19(H19),
 C21(H21), C22(H22), C28(H28), C29(H29), C34(H34), C35(H35), C37(H37), C38(H38)
2.c Idealised Me refined as rotating group:
 C6(H6A,H6B,H6C), C13(H13A,H13B,H13C), C25(H25A,H25B,H25C), C32(H32A,H32B,H32C)
;
_olex2_date_sample_completion 2024-11-07
_olex2_date_sample_data_collection 2024-11-07
_olex2_date_sample_submission 2024-11-07
_olex2_submission_original_sample_id 'SM 8'
_olex2_submission_special_instructions 'No special instructions were received'

loop_
_space_group_symop_operation_xyz
'x, y, z'
'-x+1/2, -y, z'
'-x, y, -z+1/2'
'x+1/2, -y, -z+1/2'
'-x, -y, -z'
'x-1/2, y, -z'
'x, -y, z-1/2'
'-x-1/2, y, z-1/2'

loop_
_atom_site_label
_atom_site_type_symbol
_atom_site_fract_x
_atom_site_fract_y
_atom_site_fract_z
_atom_site_U_iso_or_equiv
_atom_site_adp_type
_atom_site_occupancy
_atom_site_site_symmetry_order
_atom_site_calc_flag
_atom_site_refinement_flags_posn
_atom_site_refinement_flags_adp
_atom_site_refinement_flags_occupancy
_atom_site_disorder_assembly
_atom_site_disorder_group
C1 C 0.87780(6) 0.30755(19) 0.43564(9) 0.0362(5) Uani 1 1 d . . . . .
C2 C 0.88139(7) 0.21189(19) 0.47795(9) 0.0415(5) Uani 1 1 d . . . . .
H2 H 0.907168 0.189672 0.500408 0.050 Uiso 1 1 calc R U . . .
C3 C 0.83986(7) 0.1525(2) 0.48209(9) 0.0435(5) Uani 1 1 d . . . . .
H3 H 0.832829 0.083707 0.508232 0.052 Uiso 1 1 calc R U . . .
C4 C 0.81179(7) 0.21021(18) 0.44241(10) 0.0404(5) Uani 1 1 d . . . . .
C5 C 0.76561(7) 0.18056(19) 0.42671(12) 0.0488(6) Uani 1 1 d . . . . .
H5A H 0.757813 0.099337 0.445907 0.059 Uiso 1 1 calc R U . . .
H5B H 0.763256 0.170489 0.381177 0.059 Uiso 1 1 calc R U . . .
C6 C 0.73830(7) 0.3038(2) 0.51310(10) 0.0498(6) Uani 1 1 d . . . . .
H6A H 0.716399 0.366531 0.525387 0.075 Uiso 1 1 calc R U . . .
H6B H 0.767979 0.336648 0.520721 0.075 Uiso 1 1 calc R U . . .
H6C H 0.733920 0.227329 0.537417 0.075 Uiso 1 1 calc R U . . .
C7 C 0.68938(7) 0.22173(19) 0.43471(11) 0.0432(5) Uani 1 1 d . . . . .
H7A H 0.687214 0.201097 0.390039 0.052 Uiso 1 1 calc R U . . .
H7B H 0.686506 0.142574 0.458251 0.052 Uiso 1 1 calc R U . . .
C8 C 0.65244(7) 0.30435(18) 0.45136(10) 0.0386(5) Uani 1 1 d . . . . .
C9 C 0.62218(7) 0.2985(2) 0.49800(9) 0.0409(5) Uani 1 1 d . . . . .
H9 H 0.620856 0.235881 0.529246 0.049 Uiso 1 1 calc R U . . .
C10 C 0.59317(7) 0.40091(19) 0.49209(9) 0.0392(5) Uani 1 1 d . . . . .
H10 H 0.568973 0.419331 0.518518 0.047 Uiso 1 1 calc R U . . .
C11 C 0.60605(6) 0.46889(19) 0.44163(9) 0.0355(5) Uani 1 1 d . . . . .
C12 C 0.58982(6) 0.59287(19) 0.41706(9) 0.0357(5) Uani 1 1 d . . . . .
C13 C 0.54454(7) 0.6218(2) 0.44679(9) 0.0431(5) Uani 1 1 d . . . . .
H13A H 0.547785 0.626843 0.491954 0.065 Uiso 1 1 calc R U . . .
H13B H 0.523661 0.555097 0.436325 0.065 Uiso 1 1 calc R U . . .
H13C H 0.533505 0.701870 0.430918 0.065 Uiso 1 1 calc R U . . .
C14 C 0.58296(6) 0.58719(18) 0.34659(9) 0.0324(4) Uani 1 1 d . . . . .
C15 C 0.56468(7) 0.47998(19) 0.32011(9) 0.0382(5) Uani 1 1 d . . . . .
H15 H 0.558362 0.409954 0.345782 0.046 Uiso 1 1 calc R U . . .
C16 C 0.55558(6) 0.47330(19) 0.25760(9) 0.0376(5) Uani 1 1 d . . . . .
H16 H 0.543399 0.399514 0.239950 0.045 Uiso 1 1 calc R U . . .
C17 C 0.56461(6) 0.57661(19) 0.22122(9) 0.0345(4) Uani 1 1 d . . . . .
C18 C 0.58245(6) 0.68496(19) 0.24537(9) 0.0361(5) Uani 1 1 d . . . . .
H18 H 0.588174 0.755129 0.219524 0.043 Uiso 1 1 calc R U . . .
C19 C 0.59176(6) 0.68887(18) 0.30796(9) 0.0348(4) Uani 1 1 d . . . . .
H19 H 0.604435 0.762427 0.325137 0.042 Uiso 1 1 calc R U . . .
N1 N 0.83508(6) 0.30493(16) 0.41411(9) 0.0411(4) Uani 1 1 d . . . . .
H1 H 0.8232(9) 0.358(3) 0.3860(13) 0.083(9) Uiso 1 1 d . . . . .
N2 N 0.73324(5) 0.27541(15) 0.44692(8) 0.0386(4) Uani 1 1 d . . . . .
N3 N 0.64214(6) 0.40903(16) 0.41671(8) 0.0390(4) Uani 1 1 d . . . . .
H3A H 0.6555(9) 0.433(2) 0.3814(13) 0.076(9) Uiso 1 1 d . . . . .
N4 N 0.55397(5) 0.57021(17) 0.15521(8) 0.0405(4) Uani 1 1 d . . . . .
O2 O 0.54561(5) 0.46689(14) 0.13212(7) 0.0453(4) Uani 1 1 d . . . . .
O3 O 0.55369(5) 0.66857(15) 0.12565(7) 0.0529(4) Uani 1 1 d . . . . .
C20 C 0.35493(6) 0.10471(17) 0.25251(9) 0.0302(4) Uani 1 1 d . . . . .
C21 C 0.33494(6) 0.01628(18) 0.21610(9) 0.0344(4) Uani 1 1 d . . . . .
H21 H 0.308903 -0.028908 0.225970 0.041 Uiso 1 1 calc R U . . .
C22 C 0.36008(6) 0.00440(18) 0.16119(9) 0.0356(5) Uani 1 1 d . . . . .
H22 H 0.353914 -0.050674 0.127696 0.043 Uiso 1 1 calc R U . . .
C23 C 0.39468(6) 0.08557(17) 0.16456(9) 0.0321(4) Uani 1 1 d . . . . .
C24 C 0.42945(6) 0.11489(19) 0.11818(9) 0.0343(4) Uani 1 1 d . . . . .
H24A H 0.423657 0.065899 0.080055 0.041 Uiso 1 1 calc R U . . .
H24B H 0.427418 0.204697 0.107194 0.041 Uiso 1 1 calc R U . . .
C25 C 0.47884(7) -0.04495(19) 0.15510(10) 0.0438(5) Uani 1 1 d . . . . .
H25A H 0.471864 -0.095699 0.118523 0.066 Uiso 1 1 calc R U . . .
H25B H 0.458330 -0.065521 0.188702 0.066 Uiso 1 1 calc R U . . .
H25C H 0.509076 -0.062564 0.168510 0.066 Uiso 1 1 calc R U . . .
C26 C 0.50472(6) 0.12417(19) 0.08845(8) 0.0350(5) Uani 1 1 d . . . . .
H26A H 0.502408 0.215612 0.081739 0.042 Uiso 1 1 calc R U . . .
H26B H 0.494983 0.082116 0.049885 0.042 Uiso 1 1 calc R U . . .
C27 C 0.55157(6) 0.09177(18) 0.10016(8) 0.0332(4) Uani 1 1 d . . . . .
C28 C 0.57484(6) -0.01211(19) 0.08300(9) 0.0382(5) Uani 1 1 d . . . . .
H28 H 0.564161 -0.079397 0.058413 0.046 Uiso 1 1 calc R U . . .
C29 C 0.61756(7) -0.00160(19) 0.10832(9) 0.0373(5) Uani 1 1 d . . . . .
H29 H 0.640640 -0.061031 0.103939 0.045 Uiso 1 1 calc R U . . .
C30 C 0.62003(6) 0.10882(17) 0.14025(8) 0.0302(4) Uani 1 1 d . . . . .
C31 C 0.65609(6) 0.15388(17) 0.18361(9) 0.0303(4) Uani 1 1 d . . . . .
C32 C 0.70058(6) 0.09804(18) 0.16233(9) 0.0355(5) Uani 1 1 d . . . . .
H32A H 0.723831 0.123292 0.191299 0.053 Uiso 1 1 calc R U . . .
H32B H 0.707657 0.128920 0.120690 0.053 Uiso 1 1 calc R U . . .
H32C H 0.698468 0.006517 0.161494 0.053 Uiso 1 1 calc R U . . .
C33 C 0.66248(6) 0.29616(17) 0.18558(8) 0.0296(4) Uani 1 1 d . . . . .
C34 C 0.68129(6) 0.34974(18) 0.23831(9) 0.0349(5) Uani 1 1 d . . . . .
H34 H 0.687396 0.298037 0.273121 0.042 Uiso 1 1 calc R U . . .
C35 C 0.69133(6) 0.47597(19) 0.24145(9) 0.0371(5) Uani 1 1 d . . . . .
H35 H 0.704525 0.511078 0.277432 0.045 Uiso 1 1 calc R U . . .
C36 C 0.68150(6) 0.54916(18) 0.19043(10) 0.0356(5) Uani 1 1 d . . . . .
C37 C 0.66316(6) 0.49985(19) 0.13703(10) 0.0369(5) Uani 1 1 d . . . . .
H37 H 0.657015 0.552230 0.102477 0.044 Uiso 1 1 calc R U . . .
C38 C 0.65389(6) 0.37329(18) 0.13466(9) 0.0328(4) Uani 1 1 d . . . . .
H38 H 0.641547 0.338380 0.098031 0.039 Uiso 1 1 calc R U . . .
N5 N 0.39123(5) 0.14681(16) 0.22048(7) 0.0329(4) Uani 1 1 d . . . . .
H5 H 0.4101(8) 0.195(2) 0.2339(11) 0.063(8) Uiso 1 1 d . . . . .
N6 N 0.47475(5) 0.08802(14) 0.13949(7) 0.0313(4) Uani 1 1 d . . . . .
N7 N 0.57934(5) 0.16465(16) 0.13575(7) 0.0303(4) Uani 1 1 d . . . . .
H7 H 0.5728(7) 0.238(2) 0.1480(10) 0.040(6) Uiso 1 1 d . . . . .
N8 N 0.69186(6) 0.68327(17) 0.19348(10) 0.0451(5) Uani 1 1 d . . . . .
O5 O 0.70713(5) 0.72458(14) 0.24221(9) 0.0582(4) Uani 1 1 d . . . . .
O6 O 0.68448(6) 0.74796(14) 0.14790(8) 0.0604(5) Uani 1 1 d . . . . .
O1 O 0.750000 0.500000 0.37687(11) 0.0640(8) Uani 1 2 d S T P . .
H1A H 0.7446(9) 0.437(2) 0.3952(12) 0.061(8) Uiso 1 1 d . . . . .
O4 O 0.500000 0.2176(2) 0.250000 0.0518(6) Uani 1 2 d S T P . .
H4 H 0.4941(9) 0.176(3) 0.2184(11) 0.075(9) Uiso 1 1 d . . . . .

loop_
_atom_site_aniso_label
_atom_site_aniso_U_11
_atom_site_aniso_U_22
_atom_site_aniso_U_33
_atom_site_aniso_U_23
_atom_site_aniso_U_13
_atom_site_aniso_U_12
C1 0.0400(12) 0.0366(11) 0.0321(11) -0.0012(9) -0.0006(8) 0.0051(9)
C2 0.0567(14) 0.0376(11) 0.0302(11) -0.0015(9) -0.0052(9) 0.0037(10)
C3 0.0626(15) 0.0364(11) 0.0314(11) 0.0002(9) 0.0066(10) -0.0013(11)
C4 0.0435(12) 0.0299(11) 0.0478(12) 0.0009(10) 0.0093(10) 0.0039(9)
C5 0.0481(14) 0.0299(11) 0.0684(15) -0.0018(11) 0.0103(11) 0.0008(10)
C6 0.0430(13) 0.0609(15) 0.0453(13) -0.0005(11) 0.0007(10) 0.0065(11)
C7 0.0427(12) 0.0305(11) 0.0563(13) 0.0062(10) -0.0014(10) -0.0047(9)
C8 0.0403(12) 0.0323(11) 0.0433(12) 0.0072(9) -0.0045(9) -0.0046(9)
C9 0.0452(12) 0.0408(12) 0.0368(11) 0.0110(10) -0.0055(9) -0.0091(10)
C10 0.0394(12) 0.0461(12) 0.0322(10) 0.0024(10) 0.0023(9) -0.0062(10)
C11 0.0375(11) 0.0383(11) 0.0305(10) 0.0012(9) 0.0032(8) -0.0019(9)
C12 0.0382(11) 0.0379(11) 0.0310(10) 0.0005(9) 0.0033(8) 0.0049(9)
C13 0.0409(12) 0.0508(13) 0.0378(11) -0.0004(10) 0.0046(9) 0.0051(10)
C14 0.0306(10) 0.0342(10) 0.0324(10) -0.0009(9) 0.0015(8) 0.0045(8)
C15 0.0448(12) 0.0313(11) 0.0385(11) 0.0035(9) 0.0003(9) 0.0002(9)
C16 0.0405(12) 0.0332(11) 0.0390(11) -0.0046(9) 0.0001(9) 0.0014(9)
C17 0.0339(11) 0.0388(11) 0.0308(10) -0.0020(9) 0.0017(8) 0.0055(9)
C18 0.0400(12) 0.0328(11) 0.0355(11) 0.0005(9) 0.0046(9) 0.0022(9)
C19 0.0378(11) 0.0313(10) 0.0352(11) -0.0023(9) 0.0018(9) -0.0004(9)
N1 0.0381(10) 0.0374(10) 0.0477(11) 0.0097(9) 0.0012(8) 0.0037(8)
N2 0.0395(10) 0.0301(9) 0.0463(10) -0.0001(8) 0.0031(8) 0.0004(7)
N3 0.0410(10) 0.0368(10) 0.0391(10) 0.0084(8) 0.0078(8) 0.0035(8)
N4 0.0423(10) 0.0440(11) 0.0352(9) -0.0034(9) 0.0019(8) 0.0040(8)
O2 0.0471(9) 0.0473(9) 0.0414(8) -0.0110(7) -0.0010(7) 0.0005(7)
O3 0.0734(11) 0.0492(10) 0.0361(8) 0.0045(7) -0.0012(7) 0.0013(8)
C20 0.0299(10) 0.0261(10) 0.0346(10) 0.0015(8) -0.0006(8) -0.0007(8)
C21 0.0354(11) 0.0288(10) 0.0391(11) -0.0007(9) -0.0041(8) -0.0050(9)
C22 0.0405(11) 0.0283(10) 0.0382(11) -0.0064(9) -0.0071(9) -0.0007(9)
C23 0.0331(10) 0.0328(10) 0.0304(10) -0.0051(9) -0.0042(8) 0.0023(8)
C24 0.0336(11) 0.0389(11) 0.0304(10) -0.0033(9) -0.0045(8) 0.0009(9)
C25 0.0419(12) 0.0362(11) 0.0533(13) 0.0034(10) -0.0013(10) -0.0010(10)
C26 0.0364(11) 0.0417(11) 0.0268(10) -0.0024(9) -0.0007(8) -0.0003(9)
C27 0.0369(11) 0.0341(11) 0.0285(10) -0.0043(9) 0.0022(8) -0.0006(9)
C28 0.0415(12) 0.0351(11) 0.0380(11) -0.0079(9) 0.0014(9) -0.0025(9)
C29 0.0386(11) 0.0329(11) 0.0403(11) -0.0044(9) 0.0022(9) 0.0040(9)
C30 0.0308(10) 0.0294(10) 0.0303(10) -0.0017(8) 0.0024(8) 0.0027(8)
C31 0.0319(10) 0.0258(10) 0.0331(10) -0.0008(8) 0.0014(8) 0.0033(8)
C32 0.0323(10) 0.0323(10) 0.0419(11) -0.0006(9) 0.0037(9) 0.0028(8)
C33 0.0283(10) 0.0295(10) 0.0312(10) -0.0007(8) 0.0037(8) 0.0029(8)
C34 0.0382(11) 0.0321(11) 0.0342(11) 0.0005(9) 0.0008(8) -0.0002(9)
C35 0.0365(11) 0.0376(12) 0.0372(11) -0.0056(9) 0.0029(8) -0.0020(9)
C36 0.0323(11) 0.0261(10) 0.0484(12) -0.0007(9) 0.0079(9) 0.0011(8)
C37 0.0333(11) 0.0355(11) 0.0419(11) 0.0087(10) 0.0037(9) 0.0020(9)
C38 0.0305(11) 0.0331(10) 0.0347(10) 0.0014(9) 0.0026(8) 0.0008(8)
N5 0.0328(9) 0.0339(9) 0.0319(9) -0.0069(7) 0.0007(7) -0.0061(8)
N6 0.0310(9) 0.0331(9) 0.0299(8) -0.0014(7) -0.0009(7) -0.0011(7)
N7 0.0324(9) 0.0282(9) 0.0302(9) -0.0043(7) 0.0021(7) 0.0021(7)
N8 0.0383(10) 0.0323(10) 0.0647(13) -0.0032(10) 0.0060(9) 0.0009(8)
O5 0.0564(10) 0.0350(8) 0.0831(13) -0.0146(9) -0.0076(9) -0.0019(7)
O6 0.0754(12) 0.0329(8) 0.0729(12) 0.0122(9) 0.0051(9) -0.0004(8)
O1 0.121(2) 0.0393(14) 0.0314(13) 0.000 0.000 -0.0256(15)
O4 0.0924(19) 0.0284(11) 0.0347(13) 0.000 -0.0138(12) 0.000

loop_
_atom_type_symbol
_atom_type_description
_atom_type_scat_dispersion_real
_atom_type_scat_dispersion_imag
_atom_type_scat_source
C C 0.0033 0.0016 'International Tables Vol C Tables 4.2.6.8 and 6.1.1.4'
H H 0.0000 0.0000 'International Tables Vol C Tables 4.2.6.8 and 6.1.1.4'
N N 0.0061 0.0033 'International Tables Vol C Tables 4.2.6.8 and 6.1.1.4'
O O 0.0106 0.0060 'International Tables Vol C Tables 4.2.6.8 and 6.1.1.4'

loop_
_geom_angle_atom_site_label_1
_geom_angle_atom_site_label_2
_geom_angle_atom_site_label_3
_geom_angle
_geom_angle_site_symmetry_1
_geom_angle_site_symmetry_3
_geom_angle_publ_flag
C2 C1 C12 130.67(19) . 2_665 ?
C2 C1 N1 106.45(18) . . ?
N1 C1 C12 122.69(17) . 2_665 ?
C1 C2 H2 126.1 . . ?
C1 C2 C3 107.77(19) . . ?
C3 C2 H2 126.1 . . ?
C2 C3 H3 125.8 . . ?
C4 C3 C2 108.41(19) . . ?
C4 C3 H3 125.8 . . ?
C3 C4 C5 130.1(2) . . ?
C3 C4 N1 106.94(19) . . ?
N1 C4 C5 122.92(19) . . ?
C4 C5 H5A 108.6 . . ?
C4 C5 H5B 108.6 . . ?
C4 C5 N2 114.62(18) . . ?
H5A C5 H5B 107.6 . . ?
N2 C5 H5A 108.6 . . ?
N2 C5 H5B 108.6 . . ?
H6A C6 H6B 109.5 . . ?
H6A C6 H6C 109.5 . . ?
H6B C6 H6C 109.5 . . ?
N2 C6 H6A 109.5 . . ?
N2 C6 H6B 109.5 . . ?
N2 C6 H6C 109.5 . . ?
H7A C7 H7B 107.6 . . ?
C8 C7 H7A 108.7 . . ?
C8 C7 H7B 108.7 . . ?
C8 C7 N2 114.29(17) . . ?
N2 C7 H7A 108.7 . . ?
N2 C7 H7B 108.7 . . ?
C9 C8 C7 131.72(19) . . ?
C9 C8 N3 106.50(18) . . ?
N3 C8 C7 121.76(18) . . ?
C8 C9 H9 125.7 . . ?
C8 C9 C10 108.54(18) . . ?
C10 C9 H9 125.7 . . ?
C9 C10 H10 126.1 . . ?
C11 C10 C9 107.83(18) . . ?
C11 C10 H10 126.1 . . ?
C10 C11 C12 130.78(18) . . ?
C10 C11 N3 106.93(18) . . ?
N3 C11 C12 122.02(17) . . ?
C1 C12 C11 108.33(16) 2_665 . ?
C1 C12 C13 109.20(16) 2_665 . ?
C1 C12 C14 112.36(16) 2_665 . ?
C11 C12 C13 108.66(16) . . ?
C11 C12 C14 110.92(16) . . ?
C14 C12 C13 107.31(16) . . ?
C12 C13 H13A 109.5 . . ?
C12 C13 H13B 109.5 . . ?
C12 C13 H13C 109.5 . . ?
H13A C13 H13B 109.5 . . ?
H13A C13 H13C 109.5 . . ?
H13B C13 H13C 109.5 . . ?
C15 C14 C12 119.44(17) . . ?
C19 C14 C12 122.30(17) . . ?
C19 C14 C15 118.13(18) . . ?
C14 C15 H15 119.2 . . ?
C16 C15 C14 121.51(19) . . ?
C16 C15 H15 119.2 . . ?
C15 C16 H16 120.8 . . ?
C15 C16 C17 118.31(19) . . ?
C17 C16 H16 120.8 . . ?
C16 C17 N4 118.15(18) . . ?
C18 C17 C16 122.26(18) . . ?
C18 C17 N4 119.58(18) . . ?
C17 C18 H18 120.8 . . ?
C19 C18 C17 118.36(19) . . ?
C19 C18 H18 120.8 . . ?
C14 C19 H19 119.3 . . ?
C18 C19 C14 121.42(19) . . ?
C18 C19 H19 119.3 . . ?
C1 N1 H1 125.8(18) . . ?
C4 N1 C1 110.42(18) . . ?
C4 N1 H1 123.8(18) . . ?
C6 N2 C5 111.06(17) . . ?
C6 N2 C7 110.43(17) . . ?
C7 N2 C5 106.33(16) . . ?
C8 N3 H3A 126.0(17) . . ?
C11 N3 C8 110.19(17) . . ?
C11 N3 H3A 123.6(17) . . ?
O2 N4 C17 118.63(17) . . ?
O3 N4 C17 117.82(17) . . ?
O3 N4 O2 123.55(16) . . ?
C21 C20 C31 131.60(17) . 3_655 ?
C21 C20 N5 107.01(17) . . ?
N5 C20 C31 121.38(16) . 3_655 ?
C20 C21 H21 126.2 . . ?
C20 C21 C22 107.63(17) . . ?
C22 C21 H21 126.2 . . ?
C21 C22 H22 125.9 . . ?
C23 C22 C21 108.28(17) . . ?
C23 C22 H22 125.9 . . ?
C22 C23 C24 130.13(17) . . ?
C22 C23 N5 106.89(17) . . ?
N5 C23 C24 122.89(17) . . ?
C23 C24 H24A 108.7 . . ?
C23 C24 H24B 108.7 . . ?
H24A C24 H24B 107.6 . . ?
N6 C24 C23 114.21(15) . . ?
N6 C24 H24A 108.7 . . ?
N6 C24 H24B 108.7 . . ?
H25A C25 H25B 109.5 . . ?
H25A C25 H25C 109.5 . . ?
H25B C25 H25C 109.5 . . ?
N6 C25 H25A 109.5 . . ?
N6 C25 H25B 109.5 . . ?
N6 C25 H25C 109.5 . . ?
H26A C26 H26B 107.7 . . ?
C27 C26 H26A 108.8 . . ?
C27 C26 H26B 108.8 . . ?
N6 C26 H26A 108.8 . . ?
N6 C26 H26B 108.8 . . ?
N6 C26 C27 113.67(15) . . ?
C28 C27 C26 129.65(18) . . ?
C28 C27 N7 107.05(17) . . ?
N7 C27 C26 123.20(17) . . ?
C27 C28 H28 126.1 . . ?
C27 C28 C29 107.78(18) . . ?
C29 C28 H28 126.1 . . ?
C28 C29 H29 125.9 . . ?
C30 C29 C28 108.29(18) . . ?
C30 C29 H29 125.9 . . ?
C29 C30 C31 128.56(17) . . ?
C29 C30 N7 106.81(16) . . ?
N7 C30 C31 123.60(16) . . ?
C20 C31 C30 106.96(15) 3_655 . ?
C20 C31 C32 109.24(15) 3_655 . ?
C20 C31 C33 110.33(15) 3_655 . ?
C30 C31 C32 108.93(15) . . ?
C30 C31 C33 115.02(15) . . ?
C33 C31 C32 106.28(15) . . ?
C31 C32 H32A 109.5 . . ?
C31 C32 H32B 109.5 . . ?
C31 C32 H32C 109.5 . . ?
H32A C32 H32B 109.5 . . ?
H32A C32 H32C 109.5 . . ?
H32B C32 H32C 109.5 . . ?
C34 C33 C31 118.77(17) . . ?
C34 C33 C38 118.34(17) . . ?
C38 C33 C31 122.65(17) . . ?
C33 C34 H34 119.0 . . ?
C35 C34 C33 121.99(19) . . ?
C35 C34 H34 119.0 . . ?
C34 C35 H35 121.2 . . ?
C36 C35 C34 117.70(19) . . ?
C36 C35 H35 121.2 . . ?
C35 C36 C37 122.27(18) . . ?
C35 C36 N8 118.06(19) . . ?
C37 C36 N8 119.67(19) . . ?
C36 C37 H37 120.5 . . ?
C38 C37 C36 119.03(19) . . ?
C38 C37 H37 120.5 . . ?
C33 C38 H38 119.7 . . ?
C37 C38 C33 120.66(19) . . ?
C37 C38 H38 119.7 . . ?
C20 N5 C23 110.19(16) . . ?
C20 N5 H5 125.8(18) . . ?
C23 N5 H5 123.6(18) . . ?
C24 N6 C26 106.85(14) . . ?
C25 N6 C24 109.80(15) . . ?
C25 N6 C26 111.83(16) . . ?
C27 N7 H7 123.3(14) . . ?
C30 N7 C27 110.05(16) . . ?
C30 N7 H7 126.0(14) . . ?
O5 N8 C36 117.96(19) . . ?
O6 N8 C36 118.47(19) . . ?
O6 N8 O5 123.56(19) . . ?
H1A O1 H1A 120(4) . 2_665 ?
H4 O4 H4 115(4) . 3_655 ?

loop_
_geom_bond_atom_site_label_1
_geom_bond_atom_site_label_2
_geom_bond_distance
_geom_bond_site_symmetry_2
_geom_bond_publ_flag
C1 C2 1.374(3) . ?
C1 C12 1.502(3) 2_665 ?
C1 N1 1.377(3) . ?
C2 H2 0.9500 . ?
C2 C3 1.414(3) . ?
C3 H3 0.9500 . ?
C3 C4 1.356(3) . ?
C4 C5 1.476(3) . ?
C4 N1 1.377(3) . ?
C5 H5A 0.9900 . ?
C5 H5B 0.9900 . ?
C5 N2 1.477(2) . ?
C6 H6A 0.9800 . ?
C6 H6B 0.9800 . ?
C6 H6C 0.9800 . ?
C6 N2 1.467(3) . ?
C7 H7A 0.9900 . ?
C7 H7B 0.9900 . ?
C7 C8 1.471(3) . ?
C7 N2 1.473(3) . ?
C8 C9 1.363(3) . ?
C8 N3 1.380(2) . ?
C9 H9 0.9500 . ?
C9 C10 1.410(3) . ?
C10 H10 0.9500 . ?
C10 C11 1.365(3) . ?
C11 C12 1.509(3) . ?
C11 N3 1.377(3) . ?
C12 C13 1.547(3) . ?
C12 C14 1.535(3) . ?
C13 H13A 0.9800 . ?
C13 H13B 0.9800 . ?
C13 H13C 0.9800 . ?
C14 C15 1.395(3) . ?
C14 C19 1.394(3) . ?
C15 H15 0.9500 . ?
C15 C16 1.377(3) . ?
C16 H16 0.9500 . ?
C16 C17 1.381(3) . ?
C17 C18 1.380(3) . ?
C17 N4 1.461(2) . ?
C18 H18 0.9500 . ?
C18 C19 1.379(3) . ?
C19 H19 0.9500 . ?
N1 H1 0.91(3) . ?
N3 H3A 0.90(3) . ?
N4 O2 1.237(2) . ?
N4 O3 1.229(2) . ?
C20 C21 1.370(3) . ?
C20 C31 1.511(3) 3_655 ?
C20 N5 1.376(2) . ?
C21 H21 0.9500 . ?
C21 C22 1.414(3) . ?
C22 H22 0.9500 . ?
C22 C23 1.363(3) . ?
C23 C24 1.487(3) . ?
C23 N5 1.376(2) . ?
C24 H24A 0.9900 . ?
C24 H24B 0.9900 . ?
C24 N6 1.477(2) . ?
C25 H25A 0.9800 . ?
C25 H25B 0.9800 . ?
C25 H25C 0.9800 . ?
C25 N6 1.465(2) . ?
C26 H26A 0.9900 . ?
C26 H26B 0.9900 . ?
C26 C27 1.485(3) . ?
C26 N6 1.479(2) . ?
C27 C28 1.366(3) . ?
C27 N7 1.380(2) . ?
C28 H28 0.9500 . ?
C28 C29 1.411(3) . ?
C29 H29 0.9500 . ?
C29 C30 1.368(3) . ?
C30 C31 1.517(3) . ?
C30 N7 1.375(2) . ?
C31 C32 1.546(3) . ?
C31 C33 1.533(2) . ?
C32 H32A 0.9800 . ?
C32 H32B 0.9800 . ?
C32 H32C 0.9800 . ?
C33 C34 1.395(3) . ?
C33 C38 1.397(3) . ?
C34 H34 0.9500 . ?
C34 C35 1.384(3) . ?
C35 H35 0.9500 . ?
C35 C36 1.382(3) . ?
C36 C37 1.383(3) . ?
C36 N8 1.468(3) . ?
C37 H37 0.9500 . ?
C37 C38 1.382(3) . ?
C38 H38 0.9500 . ?
N5 H5 0.82(3) . ?
N7 H7 0.85(2) . ?
N8 O5 1.230(2) . ?
N8 O6 1.222(2) . ?
O1 H1A 0.80(2) 2_665 ?
O1 H1A 0.80(2) . ?
O4 H4 0.84(2) . ?
O4 H4 0.84(2) 3_655 ?

loop_
_geom_torsion_atom_site_label_1
_geom_torsion_atom_site_label_2
_geom_torsion_atom_site_label_3
_geom_torsion_atom_site_label_4
_geom_torsion
_geom_torsion_site_symmetry_1
_geom_torsion_site_symmetry_2
_geom_torsion_site_symmetry_3
_geom_torsion_site_symmetry_4
_geom_torsion_publ_flag
C1 C2 C3 C4 0.7(2) . . . . ?
C1 C12 C14 C15 161.45(17) 2_665 . . . ?
C1 C12 C14 C19 -22.7(2) 2_665 . . . ?
C2 C1 N1 C4 0.4(2) . . . . ?
C2 C3 C4 C5 176.4(2) . . . . ?
C2 C3 C4 N1 -0.4(2) . . . . ?
C3 C4 C5 N2 113.4(2) . . . . ?
C3 C4 N1 C1 0.0(2) . . . . ?
C4 C5 N2 C6 -52.5(2) . . . . ?
C4 C5 N2 C7 -172.66(18) . . . . ?
C5 C4 N1 C1 -177.16(19) . . . . ?
C7 C8 C9 C10 -178.8(2) . . . . ?
C7 C8 N3 C11 179.25(18) . . . . ?
C8 C7 N2 C5 -179.28(18) . . . . ?
C8 C7 N2 C6 60.1(2) . . . . ?
C8 C9 C10 C11 0.0(2) . . . . ?
C9 C8 N3 C11 0.5(2) . . . . ?
C9 C10 C11 C12 -173.74(19) . . . . ?
C9 C10 C11 N3 0.4(2) . . . . ?
C10 C11 C12 C1 101.7(2) . . . 2_665 ?
C10 C11 C12 C13 -16.8(3) . . . . ?
C10 C11 C12 C14 -134.5(2) . . . . ?
C10 C11 N3 C8 -0.5(2) . . . . ?
C11 C12 C14 C15 40.0(2) . . . . ?
C11 C12 C14 C19 -144.16(18) . . . . ?
C12 C1 C2 C3 174.29(19) 2_665 . . . ?
C12 C1 N1 C4 -175.03(17) 2_665 . . . ?
C12 C11 N3 C8 174.18(17) . . . . ?
C12 C14 C15 C16 176.24(18) . . . . ?
C12 C14 C19 C18 -175.34(18) . . . . ?
C13 C12 C14 C15 -78.5(2) . . . . ?
C13 C12 C14 C19 97.3(2) . . . . ?
C14 C15 C16 C17 -0.6(3) . . . . ?
C15 C14 C19 C18 0.5(3) . . . . ?
C15 C16 C17 C18 0.2(3) . . . . ?
C15 C16 C17 N4 -178.61(18) . . . . ?
C16 C17 C18 C19 0.5(3) . . . . ?
C16 C17 N4 O2 -14.0(3) . . . . ?
C16 C17 N4 O3 165.79(18) . . . . ?
C17 C18 C19 C14 -0.9(3) . . . . ?
C18 C17 N4 O2 167.16(17) . . . . ?
C18 C17 N4 O3 -13.1(3) . . . . ?
C19 C14 C15 C16 0.3(3) . . . . ?
N1 C1 C2 C3 -0.7(2) . . . . ?
N1 C4 C5 N2 -70.2(3) . . . . ?
N2 C7 C8 C9 -109.0(3) . . . . ?
N2 C7 C8 N3 72.7(3) . . . . ?
N3 C8 C9 C10 -0.3(2) . . . . ?
N3 C11 C12 C1 -71.6(2) . . . 2_665 ?
N3 C11 C12 C13 169.88(18) . . . . ?
N3 C11 C12 C14 52.2(2) . . . . ?
N4 C17 C18 C19 179.35(17) . . . . ?
C20 C21 C22 C23 -0.3(2) . . . . ?
C20 C31 C33 C34 34.6(2) 3_655 . . . ?
C20 C31 C33 C38 -151.25(17) 3_655 . . . ?
C21 C20 N5 C23 -0.5(2) . . . . ?
C21 C22 C23 C24 -176.48(19) . . . . ?
C21 C22 C23 N5 0.0(2) . . . . ?
C22 C23 C24 N6 -119.7(2) . . . . ?
C22 C23 N5 C20 0.3(2) . . . . ?
C23 C24 N6 C25 59.4(2) . . . . ?
C23 C24 N6 C26 -179.17(16) . . . . ?
C24 C23 N5 C20 177.10(17) . . . . ?
C26 C27 C28 C29 -176.74(19) . . . . ?
C26 C27 N7 C30 177.70(17) . . . . ?
C27 C26 N6 C24 -174.52(16) . . . . ?
C27 C26 N6 C25 -54.3(2) . . . . ?
C27 C28 C29 C30 -0.4(2) . . . . ?
C28 C27 N7 C30 1.0(2) . . . . ?
C28 C29 C30 C31 169.62(18) . . . . ?
C28 C29 C30 N7 1.1(2) . . . . ?
C29 C30 C31 C20 -87.3(2) . . . 3_655 ?
C29 C30 C31 C32 30.6(3) . . . . ?
C29 C30 C31 C33 149.8(2) . . . . ?
C29 C30 N7 C27 -1.3(2) . . . . ?
C30 C31 C33 C34 155.67(16) . . . . ?
C30 C31 C33 C38 -30.2(2) . . . . ?
C31 C20 C21 C22 -178.18(19) 3_655 . . . ?
C31 C20 N5 C23 178.36(16) 3_655 . . . ?
C31 C30 N7 C27 -170.59(17) . . . . ?
C31 C33 C34 C35 174.70(17) . . . . ?
C31 C33 C38 C37 -175.24(17) . . . . ?
C32 C31 C33 C34 -83.7(2) . . . . ?
C32 C31 C33 C38 90.4(2) . . . . ?
C33 C34 C35 C36 0.9(3) . . . . ?
C34 C33 C38 C37 -1.1(3) . . . . ?
C34 C35 C36 C37 -1.4(3) . . . . ?
C34 C35 C36 N8 179.73(17) . . . . ?
C35 C36 C37 C38 0.7(3) . . . . ?
C35 C36 N8 O5 -2.9(3) . . . . ?
C35 C36 N8 O6 177.87(18) . . . . ?
C36 C37 C38 C33 0.6(3) . . . . ?
C37 C36 N8 O5 178.23(18) . . . . ?
C37 C36 N8 O6 -1.0(3) . . . . ?
C38 C33 C34 C35 0.3(3) . . . . ?
N5 C20 C21 C22 0.5(2) . . . . ?
N5 C23 C24 N6 64.3(2) . . . . ?
N6 C26 C27 C28 94.1(2) . . . . ?
N6 C26 C27 N7 -81.7(2) . . . . ?
N7 C27 C28 C29 -0.4(2) . . . . ?
N7 C30 C31 C20 79.5(2) . . . 3_655 ?
N7 C30 C31 C32 -162.52(17) . . . . ?
N7 C30 C31 C33 -43.4(2) . . . . ?
N8 C36 C37 C38 179.52(17) . . . . ?
